data_1518045
loop_
_publ_author_name
'Dion, Michel'
'Ganne, Marcel'
'Tournoux, Michel'
'Ravez, Jean'

_publ_section_title
;
 Structure cristalline de la perovskite feuilletee ferroelastique
 CsCa2Nb3O10
;
_journal_name_full 'Revue de Chimie Minerale'
_journal_page_first 92
_journal_page_last 103
_journal_volume 21
_journal_year 1984
_chemical_formula_sum 'Ca2 Cs Nb3 O10'
_chemical_formula_weight 651.80
_space_group_IT_number 62
_symmetry_cell_setting orthorhombic
_symmetry_Int_Tables_number 62
_symmetry_space_group_name_Hall '-P 2c 2n'
_symmetry_space_group_name_H-M 'P n a m'
_cell_angle_alpha 90
_cell_angle_beta 90
_cell_angle_gamma 90
_cell_formula_units_Z 8
_cell_length_a 30.185(3)
_cell_length_b 7.740(2)
_cell_length_c 7.746(2)
_cell_volume 1809.7(7)
_diffrn_ambient_temperature 293
_diffrn_radiation_probe x-ray
_diffrn_radiation_type MoK\a
_diffrn_radiation_wavelength 0.71069
_exptl_absorpt_coefficient_mu 8.874
_exptl_crystal_density_diffrn 4.785
_exptl_crystal_F_000 2384
_refine_ls_number_parameters 114
_refine_ls_number_reflns 1824
_refine_ls_R_factor_gt 0.028
_refine_ls_wR_factor_gt 0.027
_cod_data_source_file RCM-1984-21-92-103.cif
_cod_data_source_block CsCa2Nb3O10
_cod_database_code 1518045

loop_
_symmetry_equiv_pos_site_id
_symmetry_equiv_pos_as_xyz
1 x,y,z
2 1/2-x,1/2+y,-z
3 1/2+x,1/2-y,1/2-z
4 -x,-y,1/2+z
5 -x,-y,-z
6 1/2+x,1/2-y,z
7 1/2-x,1/2+y,1/2+z
8 x,y,1/2-z

loop_
_atom_site_aniso_label
_atom_site_aniso_U_11
_atom_site_aniso_U_22
_atom_site_aniso_U_33
_atom_site_aniso_U_23
_atom_site_aniso_U_13
_atom_site_aniso_U_12
Nb1 0.0055(3) 0.0055(3) 0.0113(3) 0.0010(4) 0.0017(3) 0.0003(2)
Nb2 0.0033(2) 0.0071(3) 0.0034(3) -0.0013(3) 0.0000(3) -0.0006(2)
Nb3 0.0033(2) 0.0039(2) 0.0052(2) -0.0005(2) -0.0006(2) -0.0003(1)
Nb4 0.0067(2) 0.0049(2) 0.0046(2) -0.0001(2) -0.0005(2) 0.0000(2)
Cs1 0.0141(2) 0.0135(2) 0.0118(2) 0.0000 0.0000 -0.0067(2)
Cs2 0.0260(3) 0.0161(3) 0.0192(3) 0.0000 0.0000 -0.0037(3)
Ca1 0.0089(6) 0.0128(7) 0.0100(7) 0.0000 0.0000 0.0091(7)
Ca2 0.0236(8) 0.0040(6) 0.0100(7) 0.0000 0.0000 0.0043(8)
Ca3 0.0143(7) 0.0131(7) 0.0113(8) 0.0000 0.0000 -0.0067(8)
Ca4 0.0148(7) 0.0099(7) 0.0068(7) 0.0000 0.0000 -0.0096(7)

loop_
_atom_site_label
_atom_site_type_symbol
_atom_site_thermal_displace_type
_atom_site_fract_x
_atom_site_fract_y
_atom_site_fract_z
_atom_site_occupancy
_atom_site_U_iso_or_equiv
Nb1 Nb Uani 0.00000 0.00000 0.00000 1.000 0.0074(2)
Nb2 Nb Uani 0.00000 0.50000 0.00000 1.000 0.0046(2)
Nb3 Nb Uani 0.14029(2) 0.00946(6) 0.00325(9) 1.000 0.0041(1)
Nb4 Nb Uani 0.35974(2) 0.00159(6) 0.00256(9) 1.000 0.0054(1)
O1 O Uiso 0.0627(2) -0.0307(7) -0.0392(7) 1.000 0.0110(9)
O2 O Uiso 0.1974(2) 0.0334(6) 0.0271(7) 1.000 0.0086(9)
O3 O Uiso 0.3012(2) -0.0182(7) 0.0203(8) 1.000 0.0161(10)
O4 O Uiso 0.4382(2) 0.0404(6) -0.0395(7) 1.000 0.0079(9)
O5 O Uiso 0.0098(2) 0.2495(2) 0.0582(7) 1.000 0.0120(8)
O6 O Uiso 0.11860(10) 0.2554(8) -0.0020(10) 1.000 0.0090(6)
O7 O Uiso 0.36600(10) 0.2535(8) -0.0126(8) 1.000 0.0105(8)
O8 O Uiso 0.0077(3) -0.0678(9) 0.25000 1.000 0.0076(13)
O9 O Uiso 0.4861(3) -0.0450(10) 0.25000 1.000 0.0089(13)
O10 O Uiso 0.1189(2) 0.0156(8) 0.25000 1.000 0.0046(10)
O11 O Uiso 0.3799(3) 0.0115(9) 0.25000 1.000 0.0076(13)
O12 O Uiso 0.6337(2) 0.0087(8) 0.25000 1.000 0.0001(10)
O13 O Uiso 0.8663(4) -0.0040(10) 0.25000 1.000 0.024(3)
Cs1 Cs Uani 0.25778(2) 0.26287(9) 0.25000 1.000 0.0131(1)
Cs2 Cs Uani 0.24638(3) 0.74970(10) 0.25000 1.000 0.0204(2)
Ca1 Ca Uani 0.07229(6) 0.2750(3) 0.25000 1.000 0.0106(4)
Ca2 Ca Uani 0.07196(8) 0.7588(3) 0.25000 1.000 0.0125(4)
Ca3 Ca Uani 0.42533(7) 0.2466(3) 0.25000 1.000 0.0129(4)
Ca4 Ca Uani 0.42833(7) 0.7303(3) 0.25000 1.000 0.0105(4)

loop_
_atom_type_symbol
_atom_type_description
_atom_type_scat_dispersion_real
_atom_type_scat_dispersion_imag
_atom_type_scat_source
Ca Ca 0.2262 0.3064 ' International Tables Vol C Tables 4.2.6.8 and 6.1.1.4'
Cs Cs -0.3680 2.1192 ' International Tables Vol C Tables 4.2.6.8 and 6.1.1.4'
Nb Nb -2.0727 0.6215 ' International Tables Vol C Tables 4.2.6.8 and 6.1.1.4'
O O 0.0106 0.0060 ' International Tables Vol C Tables 4.2.6.8 and 6.1.1.4'

loop_
_geom_angle_atom_site_label_1
_geom_angle_atom_site_label_2
_geom_angle_atom_site_label_3
_geom_angle
_geom_angle_site_symmetry_1
_geom_angle_site_symmetry_3
_geom_angle_publ_flag
O1 Nb1 O5 90.5(2) . . yes
O1 Nb1 O8 90.3(3) . . yes
O1 Nb1 O8 89.7(3) . 4_554 yes
O1 Nb1 O1 180.00 . 5_555 yes
O1 Nb1 O5 89.5(2) . 5_555 yes
O5 Nb1 O8 91.0(2) . . yes
O5 Nb1 O8 89.0(2) . 4_554 yes
O1 Nb1 O5 89.5(2) 5_555 . yes
O5 Nb1 O5 180.00 . 5_555 yes
O8 Nb1 O8 180.00 . 4_554 yes
O1 Nb1 O8 89.7(3) 5_555 . yes
O5 Nb1 O8 89.0(2) 5_555 . yes
O1 Nb1 O8 90.3(3) 5_555 4_554 yes
O5 Nb1 O8 91.0(2) 5_555 4_554 yes
O1 Nb1 O5 90.5(2) 5_555 5_555 yes
O4 Nb2 O5 88.8(2) 2_555 . yes
O5 Nb2 O9 91.0(3) . 2_555 yes
O5 Nb2 O9 89.0(3) . 3_455 yes
O5 Nb2 O5 180.00 . 5_565 yes
O4 Nb2 O5 91.2(2) 6_455 . yes
O4 Nb2 O9 88.8(3) 2_555 2_555 yes
O4 Nb2 O9 91.2(3) 2_555 3_455 yes
O4 Nb2 O5 91.2(2) 2_555 5_565 yes
O4 Nb2 O4 180.00 2_555 6_455 yes
O9 Nb2 O9 180.00 2_555 3_455 yes
O5 Nb2 O9 89.0(3) 5_565 2_555 yes
O4 Nb2 O9 91.2(3) 6_455 2_555 yes
O5 Nb2 O9 91.0(3) 5_565 3_455 yes
O4 Nb2 O9 88.8(3) 6_455 3_455 yes
O4 Nb2 O5 88.8(2) 6_455 5_565 yes
O1 Nb3 O2 177.7(2) . . yes
O1 Nb3 O6 78.53(17) . . yes
O1 Nb3 O10 79.6(2) . . yes
O1 Nb3 O7 77.40(16) . 2_545 yes
O1 Nb3 O13 76.2(4) . 4_654 yes
O2 Nb3 O6 102.90(19) . . yes
O2 Nb3 O10 102.3(2) . . yes
O2 Nb3 O7 101.31(18) . 2_545 yes
O2 Nb3 O13 102.0(4) . 4_654 yes
O6 Nb3 O10 83.9(3) . . yes
O6 Nb3 O7 155.54(14) . 2_545 yes
O6 Nb3 O13 88.1(3) . 4_654 yes
O7 Nb3 O10 87.6(2) 2_545 . yes
O10 Nb3 O13 155.6(4) . 4_654 yes
O7 Nb3 O13 90.3(3) 2_545 4_654 yes
O3 Nb4 O4 176.0(2) . . yes
O3 Nb4 O7 100.7(2) . . yes
O3 Nb4 O11 103.3(3) . . yes
O3 Nb4 O6 104.0(2) . 2_545 yes
O3 Nb4 O12 100.0(3) . 4_654 yes
O4 Nb4 O7 76.90(15) . . yes
O4 Nb4 O11 80.0(3) . . yes
O4 Nb4 O6 78.38(15) . 2_545 yes
O4 Nb4 O12 76.8(2) . 4_654 yes
O7 Nb4 O11 89.4(3) . . yes
O6 Nb4 O7 155.28(14) 2_545 . yes
O7 Nb4 O12 88.3(3) . 4_654 yes
O6 Nb4 O11 86.6(3) 2_545 . yes
O11 Nb4 O12 156.6(3) . 4_654 yes
O6 Nb4 O12 85.8(3) 2_545 4_654 yes
Nb1 O1 Nb3 157.6(3) . . yes
Nb2 O4 Nb4 156.2(3) 2_545 . yes
Nb1 O5 Nb2 148.9(3) . . yes
Nb3 O6 Nb4 142.07(16) . 2_555 yes
Nb3 O7 Nb4 167.7(2) 2_555 . yes
Nb1 O8 Nb1 147.0(4) . 4_555 yes
Nb2 O9 Nb2 148.6(5) 2_545 3_555 yes
Nb3 O10 Nb3 142.6(3) . 8_555 yes
Nb4 O11 Nb4 144.5(5) . 8_555 yes
Nb4 O12 Nb4 167.6(4) 4_655 5_655 yes
Nb3 O13 Nb3 168.2(7) 4_655 5_655 yes

loop_
_geom_bond_atom_site_label_1
_geom_bond_atom_site_label_2
_geom_bond_distance
_geom_bond_site_symmetry_2
_geom_bond_publ_flag
Nb1 O1 1.932(6) . yes
Nb1 O5 2.005(2) . yes
Nb1 O8 2.020(2) . yes
Nb1 O8 2.020(2) 4_554 yes
Nb1 O1 1.932(6) 5_555 yes
Nb1 O5 2.005(2) 5_555 yes
Nb2 O5 2.013(2) . yes
Nb2 O4 1.916(6) 2_555 yes
Nb2 O9 2.012(2) 2_555 yes
Nb2 O9 2.012(2) 3_455 yes
Nb2 O5 2.013(2) 5_565 yes
Nb2 O4 1.916(6) 6_455 yes
Nb3 O1 2.385(6) . yes
Nb3 O2 1.744(6) . yes
Nb3 O6 2.013(6) . yes
Nb3 O10 2.018(2) . yes
Nb3 O7 1.992(6) 2_545 yes
Nb3 O13 1.9722(15) 4_654 yes
Nb4 O3 1.779(6) . yes
Nb4 O4 2.409(6) . yes
Nb4 O7 1.962(6) . yes
Nb4 O11 2.012(3) . yes
Nb4 O6 2.015(6) 2_545 yes
Nb4 O12 1.9679(11) 4_654 yes

loop_
_geom_torsion_atom_site_label_1
_geom_torsion_atom_site_label_2
_geom_torsion_atom_site_label_3
_geom_torsion_atom_site_label_4
_geom_torsion
_geom_torsion_site_symmetry_1
_geom_torsion_site_symmetry_3
_geom_torsion_site_symmetry_4
_geom_torsion_publ_flag
O5 Nb1 O1 Nb3 35.7(8) . . . no
O8 Nb1 O1 Nb3 -55.4(8) . . . no
O8 Nb1 O1 Nb3 124.6(8) 4_554 . . no
O5 Nb1 O1 Nb3 -144.3(8) 5_555 . . no
O1 Nb1 O5 Nb2 115.1(6) . . . no
O8 Nb1 O5 Nb2 -154.5(6) . . . no
O1 Nb1 O5 Nb2 -64.9(6) 5_555 . . no
O4 Nb2 O5 Nb1 -133.4(6) 2_555 . . no
O4 Nb2 O5 Nb1 46.6(6) 6_455 . . no
O6 Nb3 O1 Nb1 -48.5(8) . . . no
O10 Nb3 O1 Nb1 37.3(7) . . . no
O7 Nb3 O1 Nb1 127.2(8) 2_545 . . no
O13 Nb3 O1 Nb1 -139.4(8) 4_654 . . no
O1 Nb3 O6 Nb4 -173.4(7) . . 2_555 no
O2 Nb3 O6 Nb4 4.7(7) . . 2_555 no
O10 Nb3 O6 Nb4 106.0(7) . . 2_555 no
O7 Nb3 O6 Nb4 176.2(5) 2_545 . 2_555 no
O1 Nb3 O10 Nb3 168.2(6) . . 8_555 no
O2 Nb3 O10 Nb3 -10.5(6) . . 8_555 no
O6 Nb3 O10 Nb3 -112.4(5) . . 8_555 no
O7 Nb4 O4 Nb2 136.6(7) . . 2_545 no
O11 Nb4 O4 Nb2 44.8(7) . . 2_545 no
O3 Nb4 O11 Nb4 2.3(7) . . 8_555 no
O4 Nb4 O11 Nb4 180.0(7) . . 8_555 no
O7 Nb4 O11 Nb4 103.2(6) . . 8_555 no
O3 Nb4 O6 Nb3 6.3(7) . 2_545 2_545 no
O4 Nb4 O6 Nb3 -170.4(7) . 2_545 2_545 no
O7 Nb4 O6 Nb3 -169.8(5) . 2_545 2_545 no
